data_4306027
loop_
_publ_author_name
'Gaelle Dupouy'
'Mathieu Marchivie'
'Smail Triki'
'Jean Sala-Pala'
'Jean-Yves Sala\"un'
'Carlos J. G\'omez-Garc\'ia'
'Philippe Guionneau'

_publ_contact_author_address
;UMR CNRS 6521, Universit\'e de Bretagne Occidentale,
 BP 809, 29285 Brest Cedex (France)'
;
_publ_contact_author_email triki@univ-brest.fr
_publ_contact_author_fax +33298017001
_publ_contact_author_name 'TRIKI Smail'
_publ_contact_author_phone +33298016146
_publ_section_title
;
The Key Role of the Intermolecular \p-\p Interactions in the Presence of
Spin Crossover in Neutral [Fe(abpt)2A2] Complexes (A = Terminal Monoanion N
Ligand)
;
_journal_name_full 'Inorganic Chemistry'
_journal_page_first 8921
_journal_page_last 8931
_journal_paper_doi 10.1021/ic800955r
_journal_volume 47
_journal_year 2008
_chemical_compound_source 'synthesis as described'
_chemical_formula_moiety 'C32 H20 Fe1 N18'
_chemical_formula_sum 'C32 H20 Fe N18'
_chemical_formula_weight 712.51
_chemical_name_systematic
;
 [Fe(abpt)2(tcm)2] 400 K
;
_space_group_IT_number 13
_symmetry_cell_setting monoclinic
_symmetry_Int_Tables_number 13
_symmetry_space_group_name_Hall '-P 2yc'
_symmetry_space_group_name_H-M 'P 1 2/c 1'
_atom_sites_solution_hydrogens geom
_atom_sites_solution_primary direct
_atom_sites_solution_secondary difmap
_audit_conform_dict_location ftp://ftp.iucr.org/pub/cif_core.dic
_audit_conform_dict_name cif_core.dic
_audit_conform_dict_version 2.3
_audit_creation_date 2007-02-22T15:37:48-00:00
_audit_creation_method 'WinGX routine CIF_UPDATE'
_cell_angle_alpha 90
_cell_angle_beta 91.101(5)
_cell_angle_gamma 90
_cell_formula_units_Z 2
_cell_length_a 9.2941(7)
_cell_length_b 10.8508(8)
_cell_length_c 16.7503(11)
_cell_measurement_reflns_used 3445
_cell_measurement_temperature 400(2)
_cell_measurement_theta_max 26.022
_cell_measurement_theta_min 0.998
_cell_measurement_wavelength 0.71073
_cell_volume 1688.9(2)
_computing_cell_refinement 'HKL Scalepack (Otwinowski & Minor 1997)'
_computing_data_collection 'Collect (Bruker AXS BV, 1997-2004)'
_computing_data_reduction 'HKL Denzo and Scalepack (Otwinowski & Minor 1997)'
_computing_molecular_graphics 'Ortep-3 for Windows (Farrugia, 1997)'
_computing_publication_material 'WinGX publication routines (Farrugia, 1999)'
_computing_structure_refinement 'SHELXL-97 (Sheldrick, 1997)'
_computing_structure_solution 'SIR97 (Giacovazzo et al, 1997)'
_diffrn_ambient_temperature 400(2)
_diffrn_measured_fraction_theta_full 0.922
_diffrn_measured_fraction_theta_max 0.922
_diffrn_radiation_monochromator graphite
_diffrn_radiation_probe x-ray
_diffrn_radiation_type MoK\a
_diffrn_radiation_wavelength 0.71069
_diffrn_reflns_av_R_equivalents 0.0443
_diffrn_reflns_av_unetI/netI 0.0504
_diffrn_reflns_limit_h_max 11
_diffrn_reflns_limit_h_min -11
_diffrn_reflns_limit_k_max 13
_diffrn_reflns_limit_k_min -13
_diffrn_reflns_limit_l_max 18
_diffrn_reflns_limit_l_min -20
_diffrn_reflns_number 7507
_diffrn_reflns_theta_full 26.12
_diffrn_reflns_theta_max 26.12
_diffrn_reflns_theta_min 2.24
_exptl_absorpt_coefficient_mu 0.5
_exptl_absorpt_correction_T_max 0.9517
_exptl_absorpt_correction_T_min 0.8644
_exptl_absorpt_correction_type none
_exptl_crystal_colour yellow
_exptl_crystal_density_diffrn 1.401
_exptl_crystal_density_method 'not measured'
_exptl_crystal_description prism
_exptl_crystal_F_000 728
_exptl_crystal_size_max 0.3
_exptl_crystal_size_mid 0.1
_exptl_crystal_size_min 0.1
_refine_diff_density_max 0.194
_refine_diff_density_min -0.433
_refine_diff_density_rms 0.056
_refine_ls_extinction_method none
_refine_ls_goodness_of_fit_ref 1.054
_refine_ls_hydrogen_treatment constr
_refine_ls_matrix_type full
_refine_ls_number_parameters 240
_refine_ls_number_reflns 3108
_refine_ls_number_restraints 2
_refine_ls_restrained_S_all 1.054
_refine_ls_R_factor_all 0.086
_refine_ls_R_factor_gt 0.046
_refine_ls_shift/su_max 0
_refine_ls_shift/su_mean 0
_refine_ls_structure_factor_coef Fsqd
_refine_ls_weighting_details 'calc w=1/[\s^2^(Fo^2^)+(0.0347P)^2^+0.8592P] where P=(Fo^2^+2Fc^2^)/3'
_refine_ls_weighting_scheme calc
_refine_ls_wR_factor_gt 0.0948
_refine_ls_wR_factor_ref 0.1131
_reflns_number_gt 2018
_reflns_number_total 3108
_reflns_threshold_expression >2sigma(I)
_cod_data_source_file ic800955r_si_001_2.cif
_cod_data_source_block struct1_400k
_cod_original_formula_sum 'C32 H20 Fe1 N18'
_cod_database_code 4306027

loop_
_symmetry_equiv_pos_as_xyz
'x, y, z'
'-x, y, -z+1/2'
'-x, -y, -z'
'x, -y, z-1/2'

loop_
_atom_site_label
_atom_site_type_symbol
_atom_site_fract_x
_atom_site_fract_y
_atom_site_fract_z
_atom_site_U_iso_or_equiv
_atom_site_adp_type
_atom_site_occupancy
_atom_site_symmetry_multiplicity
_atom_site_calc_flag
_atom_site_refinement_flags
_atom_site_disorder_assembly
_atom_site_disorder_group
Fe1 Fe 0 0 0.5 0.0523(2) Uani 1 2 d S . .
N1 N -0.1289(2) 0.0842(2) 0.40396(14) 0.0560(6) Uani 1 1 d . . .
C7 C -0.3895(3) -0.2092(3) 0.51711(18) 0.0550(7) Uani 1 1 d . . .
N6 N -0.5311(3) -0.1321(3) 0.3973(2) 0.0770(9) Uani 1 1 d D . .
C8 C -0.5127(3) 0.3042(3) 0.45409(18) 0.0580(7) Uani 1 1 d . . .
N4 N -0.2640(3) -0.1831(2) 0.55063(15) 0.0643(7) Uani 1 1 d . . .
N5 N -0.4131(2) -0.1350(2) 0.45190(14) 0.0549(6) Uani 1 1 d . . .
N2 N -0.2044(2) -0.0911(2) 0.50573(14) 0.0577(6) Uani 1 1 d . . .
C6 C -0.2949(3) -0.0625(3) 0.44687(17) 0.0521(7) Uani 1 1 d . . .
N7 N -0.3769(3) 0.3009(2) 0.48274(16) 0.0723(7) Uani 1 1 d . . .
C5 C -0.2595(3) 0.0332(3) 0.38914(18) 0.0557(7) Uani 1 1 d . . .
C14 C -0.1458(3) 0.3100(3) 0.6744(2) 0.0687(9) Uani 1 1 d . . .
C13 C -0.1014(3) 0.2161(3) 0.6236(2) 0.0638(8) Uani 1 1 d . . .
C2 C -0.1704(4) 0.2206(3) 0.2951(2) 0.0802(10) Uani 1 1 d . . .
H2 H -0.1386 0.286 0.2642 0.096 Uiso 1 1 calc R . .
N3 N -0.0664(3) 0.1388(3) 0.58212(18) 0.0796(8) Uani 1 1 d . . .
C1 C -0.0879(3) 0.1773(3) 0.3581(2) 0.0699(9) Uani 1 1 d . . .
H1 H 0.0003 0.2147 0.369 0.084 Uiso 1 1 calc R . .
C9 C -0.5610(4) 0.3916(3) 0.4006(2) 0.0751(9) Uani 1 1 d . . .
H9 H -0.6558 0.3908 0.3818 0.09 Uiso 1 1 calc R . .
C16 C -0.2357(5) 0.2811(4) 0.7372(3) 0.0891(12) Uani 1 1 d . . .
C4 C -0.3463(4) 0.0717(3) 0.3270(2) 0.0784(10) Uani 1 1 d . . .
H4 H -0.4352 0.0347 0.3173 0.094 Uiso 1 1 calc R . .
C15 C 0.1010(4) 0.5683(4) 0.3403(2) 0.0853(11) Uani 1 1 d . . .
C3 C -0.2993(4) 0.1662(4) 0.2791(2) 0.0925(12) Uani 1 1 d . . .
H3 H -0.3557 0.1926 0.2359 0.111 Uiso 1 1 calc R . .
C11 C -0.3267(5) 0.4781(4) 0.4034(3) 0.0912(12) Uani 1 1 d . . .
H11 H -0.2604 0.5365 0.3868 0.109 Uiso 1 1 calc R . .
C12 C -0.2871(4) 0.3876(4) 0.4564(2) 0.0865(11) Uani 1 1 d . . .
H12 H -0.1923 0.3864 0.4752 0.104 Uiso 1 1 calc R . .
C10 C -0.4663(5) 0.4805(3) 0.3752(2) 0.0920(12) Uani 1 1 d . . .
H10 H -0.4966 0.5413 0.3396 0.11 Uiso 1 1 calc R . .
N9 N -0.3107(5) 0.2582(4) 0.7871(3) 0.1402(17) Uani 1 1 d . . .
N8 N 0.0653(5) 0.4698(4) 0.3513(3) 0.1359(16) Uani 1 1 d . . .
H6 H -0.601(4) -0.172(3) 0.423(2) 0.126(16) Uiso 1 1 d D . .
H5 H -0.507(5) -0.183(4) 0.359(2) 0.16(2) Uiso 1 1 d D . .

loop_
_atom_site_aniso_label
_atom_site_aniso_U_11
_atom_site_aniso_U_22
_atom_site_aniso_U_33
_atom_site_aniso_U_23
_atom_site_aniso_U_13
_atom_site_aniso_U_12
Fe1 0.0428(3) 0.0552(3) 0.0588(4) -0.0046(3) -0.0031(2) -0.0001(3)
N1 0.0489(13) 0.0572(14) 0.0618(16) 0.0052(12) 0.0011(11) -0.0030(11)
C7 0.0503(17) 0.0568(17) 0.0578(19) 0.0014(15) 0.0020(14) -0.0015(13)
N6 0.0534(17) 0.101(2) 0.076(2) 0.016(2) -0.0152(16) -0.0175(16)
C8 0.0568(18) 0.0604(18) 0.0573(19) -0.0028(15) 0.0092(15) -0.0025(14)
N4 0.0571(15) 0.0677(16) 0.0678(17) 0.0105(14) -0.0022(13) -0.0066(13)
N5 0.0468(13) 0.0633(15) 0.0544(15) 0.0013(12) -0.0028(11) -0.0042(11)
N2 0.0514(13) 0.0622(15) 0.0594(16) 0.0064(13) -0.0040(12) -0.0071(12)
C6 0.0444(15) 0.0569(17) 0.0550(18) -0.0002(15) -0.0017(13) -0.0028(13)
N7 0.0565(16) 0.0788(18) 0.0819(19) 0.0054(15) 0.0075(14) -0.0111(14)
C5 0.0483(16) 0.0597(18) 0.0590(19) 0.0016(14) -0.0015(14) 0.0011(13)
C14 0.064(2) 0.065(2) 0.077(2) -0.0161(18) 0.0005(18) 0.0031(16)
C13 0.0549(18) 0.066(2) 0.070(2) -0.0037(18) -0.0051(16) 0.0025(15)
C2 0.075(2) 0.084(2) 0.082(3) 0.026(2) 0.005(2) -0.0024(19)
N3 0.080(2) 0.0731(19) 0.086(2) -0.0159(17) 0.0102(16) 0.0062(16)
C1 0.0572(19) 0.070(2) 0.083(2) 0.0106(19) 0.0033(17) -0.0081(16)
C9 0.068(2) 0.073(2) 0.084(3) 0.012(2) 0.0055(18) -0.0010(18)
C16 0.086(3) 0.082(3) 0.101(3) -0.027(2) 0.017(2) 0.003(2)
C4 0.063(2) 0.088(2) 0.083(2) 0.023(2) -0.0190(18) -0.0145(18)
C15 0.084(3) 0.074(3) 0.098(3) -0.018(2) -0.010(2) 0.006(2)
C3 0.079(2) 0.112(3) 0.086(3) 0.035(2) -0.018(2) -0.010(2)
C11 0.090(3) 0.082(3) 0.102(3) 0.011(2) 0.020(2) -0.021(2)
C12 0.067(2) 0.095(3) 0.099(3) 0.005(2) 0.011(2) -0.019(2)
C10 0.101(3) 0.074(2) 0.102(3) 0.025(2) 0.014(2) -0.005(2)
N9 0.155(4) 0.128(3) 0.140(4) -0.026(3) 0.073(3) -0.008(3)
N8 0.150(4) 0.080(3) 0.177(4) -0.004(3) -0.003(3) -0.018(2)

loop_
_atom_type_symbol
_atom_type_description
_atom_type_scat_dispersion_real
_atom_type_scat_dispersion_imag
_atom_type_scat_source
C C 0.0033 0.0016 'International Tables Vol C Tables 4.2.6.8 and 6.1.1.4'
H H 0 0 'International Tables Vol C Tables 4.2.6.8 and 6.1.1.4'
N N 0.0061 0.0033 'International Tables Vol C Tables 4.2.6.8 and 6.1.1.4'
Fe Fe 0.3463 0.8444 'International Tables Vol C Tables 4.2.6.8 and 6.1.1.4'

loop_
_geom_angle_atom_site_label_1
_geom_angle_atom_site_label_2
_geom_angle_atom_site_label_3
_geom_angle
_geom_angle_site_symmetry_1
_geom_angle_site_symmetry_3
_geom_angle_publ_flag
N3 Fe1 N3 180.00(12) 3_556 . ?
N3 Fe1 N2 88.34(10) 3_556 . ?
N3 Fe1 N2 91.66(10) . . ?
N3 Fe1 N2 91.66(10) 3_556 3_556 ?
N3 Fe1 N2 88.34(10) . 3_556 ?
N2 Fe1 N2 180 . 3_556 ?
N3 Fe1 N1 91.05(10) 3_556 3_556 ?
N3 Fe1 N1 88.95(10) . 3_556 ?
N2 Fe1 N1 104.35(9) . 3_556 ?
N2 Fe1 N1 75.65(9) 3_556 3_556 ?
N3 Fe1 N1 88.95(10) 3_556 . ?
N3 Fe1 N1 91.05(10) . . ?
N2 Fe1 N1 75.65(9) . . ?
N2 Fe1 N1 104.35(9) 3_556 . ?
N1 Fe1 N1 180.00(8) 3_556 . ?
C1 N1 C5 118.1(3) . . ?
C1 N1 Fe1 125.7(2) . . ?
C5 N1 Fe1 116.19(19) . . ?
N4 C7 N5 109.9(2) . . ?
N4 C7 C8 124.2(3) . 3_456 ?
N5 C7 C8 125.9(3) . 3_456 ?
N7 C8 C9 123.0(3) . . ?
N7 C8 C7 116.7(3) . 3_456 ?
C9 C8 C7 120.3(3) . 3_456 ?
C7 N4 N2 106.7(2) . . ?
C6 N5 C7 105.8(2) . . ?
C6 N5 N6 124.5(2) . . ?
C7 N5 N6 129.7(2) . . ?
C6 N2 N4 108.8(2) . . ?
C6 N2 Fe1 114.23(19) . . ?
N4 N2 Fe1 136.59(18) . . ?
N2 C6 N5 108.8(2) . . ?
N2 C6 C5 120.8(2) . . ?
N5 C6 C5 130.3(3) . . ?
C12 N7 C8 116.8(3) . . ?
N1 C5 C4 121.9(3) . . ?
N1 C5 C6 112.5(2) . . ?
C4 C5 C6 125.6(3) . . ?
C16 C14 C13 119.0(3) . . ?
C16 C14 C15 121.8(3) . 3_566 ?
C13 C14 C15 119.2(3) . 3_566 ?
N3 C13 C14 179.4(4) . . ?
C3 C2 C1 118.7(3) . . ?
C13 N3 Fe1 177.4(3) . . ?
N1 C1 C2 122.8(3) . . ?
C8 C9 C10 118.8(3) . . ?
N9 C16 C14 178.7(5) . . ?
C5 C4 C3 118.8(3) . . ?
N8 C15 C14 179.3(5) . 3_566 ?
C2 C3 C4 119.8(3) . . ?
C12 C11 C10 118.5(3) . . ?
N7 C12 C11 123.8(4) . . ?
C11 C10 C9 119.1(4) . . ?

loop_
_geom_bond_atom_site_label_1
_geom_bond_atom_site_label_2
_geom_bond_distance
_geom_bond_site_symmetry_2
_geom_bond_publ_flag
Fe1 N3 2.139(3) 3_556 ?
Fe1 N3 2.139(3) . ?
Fe1 N2 2.145(2) . ?
Fe1 N2 2.145(2) 3_556 ?
Fe1 N1 2.187(2) 3_556 ?
Fe1 N1 2.187(2) . ?
N1 C1 1.330(4) . ?
N1 C5 1.352(3) . ?
C7 N4 1.316(4) . ?
C7 N5 1.372(3) . ?
C7 C8 1.462(4) 3_456 ?
N6 N5 1.415(3) . ?
C8 N7 1.342(4) . ?
C8 C9 1.374(4) . ?
C8 C7 1.462(4) 3_456 ?
N4 N2 1.373(3) . ?
N5 C6 1.355(3) . ?
N2 C6 1.321(3) . ?
C6 C5 1.461(4) . ?
N7 C12 1.338(4) . ?
C5 C4 1.370(4) . ?
C14 C16 1.393(5) . ?
C14 C13 1.395(4) . ?
C14 C15 1.407(5) 3_566 ?
C13 N3 1.140(4) . ?
C2 C3 1.358(5) . ?
C2 C1 1.375(4) . ?
C9 C10 1.378(5) . ?
C16 N9 1.126(5) . ?
C4 C3 1.378(5) . ?
C15 N8 1.135(5) . ?
C15 C14 1.407(5) 3_566 ?
C11 C12 1.369(5) . ?
C11 C10 1.372(5) . ?
